data_7019044
loop_
_publ_author_name
'Hart, John S.'
'Nichol, Gary S.'
'Love, Jason B.'

_publ_section_title
;
 Directed secondary interactions in transition metal complexes of tripodal
 pyrrole imine and amide ligands
;
_journal_issue 19
_journal_name_full 'Dalton Transactions'
_journal_page_first 5785
_journal_paper_doi 10.1039/c2dt30539a
_journal_volume 41
_journal_year 2012
_chemical_formula_moiety 'C35 H46 N6 Pd'
_chemical_formula_sum 'C35 H46 N6 Pd'
_chemical_formula_weight 657.18
_chemical_name_systematic
;
?
;
_space_group_IT_number 2
_symmetry_cell_setting triclinic
_symmetry_space_group_name_Hall '-P 1'
_symmetry_space_group_name_H-M 'P -1'
_atom_sites_solution_hydrogens geom
_atom_sites_solution_primary direct
_atom_sites_solution_secondary difmap
_audit_creation_method SHELXL-97
_cell_angle_alpha 115.965(5)
_cell_angle_beta 113.289(5)
_cell_angle_gamma 94.036(4)
_cell_formula_units_Z 2
_cell_length_a 11.6995(6)
_cell_length_b 13.0619(7)
_cell_length_c 13.1928(7)
_cell_measurement_reflns_used 8599
_cell_measurement_temperature 150(2)
_cell_measurement_theta_max 29.1225
_cell_measurement_theta_min 2.9934
_cell_volume 1590.9(2)
_computing_cell_refinement
;
CrysAlisPro, Agilent Technologies,
Version 1.171.34.49 (release 20-01-2011 CrysAlis171 .NET)
(compiled Jan 20 2011,15:58:25)
;
_computing_data_collection
;
CrysAlisPro, Agilent Technologies,
Version 1.171.34.49 (release 20-01-2011 CrysAlis171 .NET)
(compiled Jan 20 2011,15:58:25)
;
_computing_data_reduction
;
CrysAlisPro, Agilent Technologies,
Version 1.171.34.49 (release 20-01-2011 CrysAlis171 .NET)
(compiled Jan 20 2011,15:58:25)
;
_computing_structure_refinement 'SHELXL-97 (Sheldrick, 2008)'
_computing_structure_solution SHELXS-97
_diffrn_ambient_temperature 150(2)
_diffrn_detector_area_resol_mean 16.1042
_diffrn_measured_fraction_theta_full 0.999
_diffrn_measured_fraction_theta_max 0.99
_diffrn_measurement_device_type 'Xcalibur, Eos'
_diffrn_measurement_method '\w scans'
_diffrn_radiation_monochromator graphite
_diffrn_radiation_source 'Enhance (Mo) X-ray Source'
_diffrn_radiation_type MoK\a
_diffrn_radiation_wavelength 0.71073
_diffrn_reflns_av_R_equivalents 0.0468
_diffrn_reflns_av_sigmaI/netI 0.0453
_diffrn_reflns_limit_h_max 15
_diffrn_reflns_limit_h_min -15
_diffrn_reflns_limit_k_max 17
_diffrn_reflns_limit_k_min -17
_diffrn_reflns_limit_l_max 17
_diffrn_reflns_limit_l_min -17
_diffrn_reflns_number 35168
_diffrn_reflns_theta_full 26.00
_diffrn_reflns_theta_max 29.18
_diffrn_reflns_theta_min 3.00
_exptl_absorpt_coefficient_mu 0.617
_exptl_absorpt_correction_T_max 1.00000
_exptl_absorpt_correction_T_min 0.81774
_exptl_absorpt_correction_type multi-scan
_exptl_absorpt_process_details
;
CrysAlisPro; Agilent Technologies, 2010
;
_exptl_crystal_colour yellow
_exptl_crystal_density_diffrn 1.372
_exptl_crystal_density_method 'not measured'
_exptl_crystal_description needle
_exptl_crystal_F_000 688
_exptl_crystal_size_max 0.917
_exptl_crystal_size_mid 0.136
_exptl_crystal_size_min 0.082
_refine_diff_density_max 0.381
_refine_diff_density_min -0.639
_refine_diff_density_rms 0.073
_refine_ls_extinction_method none
_refine_ls_goodness_of_fit_ref 1.025
_refine_ls_hydrogen_treatment constr
_refine_ls_matrix_type full
_refine_ls_number_parameters 379
_refine_ls_number_reflns 7757
_refine_ls_number_restraints 0
_refine_ls_restrained_S_all 1.025
_refine_ls_R_factor_all 0.0444
_refine_ls_R_factor_gt 0.0324
_refine_ls_shift/su_max 0.001
_refine_ls_shift/su_mean 0.000
_refine_ls_structure_factor_coef Fsqd
_refine_ls_weighting_details 'calc w=1/[\s^2^(Fo^2^)+(0.0222P)^2^+0.8003P] where P=(Fo^2^+2Fc^2^)/3'
_refine_ls_weighting_scheme calc
_refine_ls_wR_factor_gt 0.0615
_refine_ls_wR_factor_ref 0.0659
_reflns_number_gt 6644
_reflns_number_total 7757
_reflns_threshold_expression >2\s(I)
_cod_data_source_file c2dt30539a.txt
_cod_data_source_block '[Pd(HL1)]'
_cod_original_cell_volume 1590.89(15)
_cod_database_code 7019044

loop_
_symmetry_equiv_pos_as_xyz
'x, y, z'
'-x, -y, -z'

loop_
_atom_site_label
_atom_site_type_symbol
_atom_site_fract_x
_atom_site_fract_y
_atom_site_fract_z
_atom_site_U_iso_or_equiv
_atom_site_adp_type
_atom_site_occupancy
_atom_site_symmetry_multiplicity
_atom_site_calc_flag
_atom_site_refinement_flags
C1 C 0.3975(2) 0.8972(2) 0.7937(2) 0.0320(5) Uani 1 1 d .
H1A H 0.4253 0.9845 0.8393 0.048 Uiso 1 1 calc R
H1B H 0.4356 0.8701 0.8547 0.048 Uiso 1 1 calc R
H1C H 0.3023 0.8680 0.7518 0.048 Uiso 1 1 calc R
C2 C 0.44347(19) 0.84868(19) 0.69186(19) 0.0220(4) Uani 1 1 d .
C3 C 0.39590(19) 0.90164(18) 0.60514(19) 0.0211(4) Uani 1 1 d .
C4 C 0.3857(2) 1.01675(19) 0.6368(2) 0.0248(5) Uani 1 1 d .
H4 H 0.4019 1.0782 0.7186 0.030 Uiso 1 1 calc R
C5 C 0.3477(2) 1.02504(19) 0.5271(2) 0.0243(4) Uani 1 1 d .
H5 H 0.3332 1.0927 0.5197 0.029 Uiso 1 1 calc R
C6 C 0.33531(19) 0.91473(18) 0.43042(19) 0.0203(4) Uani 1 1 d .
C7 C 0.29334(19) 0.85726(18) 0.29687(19) 0.0215(4) Uani 1 1 d .
H7 H 0.2721 0.9003 0.2530 0.026 Uiso 1 1 calc R
C8 C 0.2397(2) 0.68574(18) 0.09637(19) 0.0220(4) Uani 1 1 d .
H8 H 0.2283 0.5987 0.0640 0.026 Uiso 1 1 calc R
C9 C 0.1091(2) 0.6986(2) 0.0222(2) 0.0323(5) Uani 1 1 d .
H9A H 0.1160 0.7841 0.0541 0.039 Uiso 1 1 calc R
H9B H 0.0423 0.6644 0.0363 0.039 Uiso 1 1 calc R
C10 C 0.0671(2) 0.6343(2) -0.1217(2) 0.0429(6) Uani 1 1 d .
H10A H 0.0515 0.5476 -0.1553 0.051 Uiso 1 1 calc R
H10B H -0.0155 0.6473 -0.1675 0.051 Uiso 1 1 calc R
C11 C 0.1703(3) 0.6793(3) -0.1466(2) 0.0463(7) Uani 1 1 d .
H11A H 0.1791 0.7640 -0.1216 0.056 Uiso 1 1 calc R
H11B H 0.1429 0.6332 -0.2394 0.056 Uiso 1 1 calc R
C12 C 0.3003(3) 0.6678(3) -0.0726(2) 0.0416(6) Uani 1 1 d .
H12A H 0.3666 0.7027 -0.0865 0.050 Uiso 1 1 calc R
H12B H 0.2942 0.5823 -0.1050 0.050 Uiso 1 1 calc R
C13 C 0.3429(2) 0.7307(2) 0.0706(2) 0.0292(5) Uani 1 1 d .
H13A H 0.4253 0.7168 0.1155 0.035 Uiso 1 1 calc R
H13B H 0.3593 0.8176 0.1051 0.035 Uiso 1 1 calc R
C14 C 0.40049(19) 0.71302(19) 0.62023(19) 0.0220(4) Uani 1 1 d .
C15 C 0.3915(2) 0.6357(2) 0.6657(2) 0.0272(5) Uani 1 1 d .
H15 H 0.4046 0.6584 0.7494 0.033 Uiso 1 1 calc R
C16 C 0.3597(2) 0.5194(2) 0.5670(2) 0.0284(5) Uani 1 1 d .
H16 H 0.3472 0.4485 0.5703 0.034 Uiso 1 1 calc R
C17 C 0.3502(2) 0.52798(19) 0.4629(2) 0.0231(4) Uani 1 1 d .
C18 C 0.31460(19) 0.44891(19) 0.3325(2) 0.0240(4) Uani 1 1 d .
H18 H 0.2991 0.3656 0.2999 0.029 Uiso 1 1 calc R
C19 C 0.2702(2) 0.41522(18) 0.1237(2) 0.0237(4) Uani 1 1 d .
H19 H 0.1939 0.4322 0.0711 0.028 Uiso 1 1 calc R
C20 C 0.3831(2) 0.4491(2) 0.1023(2) 0.0272(5) Uani 1 1 d .
H20A H 0.4052 0.5353 0.1318 0.033 Uiso 1 1 calc R
H20B H 0.4608 0.4337 0.1534 0.033 Uiso 1 1 calc R
C21 C 0.3469(2) 0.3773(2) -0.0395(2) 0.0369(6) Uani 1 1 d .
H21A H 0.2756 0.3997 -0.0890 0.044 Uiso 1 1 calc R
H21B H 0.4231 0.3973 -0.0501 0.044 Uiso 1 1 calc R
C22 C 0.3040(3) 0.2439(2) -0.0924(3) 0.0423(6) Uani 1 1 d .
H22A H 0.3788 0.2194 -0.0511 0.051 Uiso 1 1 calc R
H22B H 0.2745 0.2008 -0.1857 0.051 Uiso 1 1 calc R
C23 C 0.1940(3) 0.2107(2) -0.0684(2) 0.0406(6) Uani 1 1 d .
H23A H 0.1719 0.1245 -0.0984 0.049 Uiso 1 1 calc R
H23B H 0.1158 0.2264 -0.1183 0.049 Uiso 1 1 calc R
C24 C 0.2314(2) 0.28146(19) 0.0735(2) 0.0313(5) Uani 1 1 d .
H24A H 0.3050 0.2609 0.1229 0.038 Uiso 1 1 calc R
H24B H 0.1567 0.2599 0.0855 0.038 Uiso 1 1 calc R
C25 C 0.5916(2) 0.88892(18) 0.75786(19) 0.0217(4) Uani 1 1 d .
C26 C 0.6835(2) 0.96460(19) 0.8845(2) 0.0268(5) Uani 1 1 d .
H26 H 0.6668 1.0048 0.9546 0.032 Uiso 1 1 calc R
C27 C 0.8072(2) 0.97096(19) 0.8900(2) 0.0289(5) Uani 1 1 d .
H27 H 0.8888 1.0168 0.9650 0.035 Uiso 1 1 calc R
C28 C 0.7890(2) 0.89953(19) 0.7684(2) 0.0251(5) Uani 1 1 d .
C29 C 0.8805(2) 0.8755(2) 0.7190(2) 0.0279(5) Uani 1 1 d .
H29 H 0.9707 0.9140 0.7768 0.033 Uiso 1 1 calc R
C30 C 0.9463(2) 0.7923(2) 0.5616(2) 0.0325(5) Uani 1 1 d .
H30 H 1.0333 0.8418 0.6385 0.039 Uiso 1 1 calc R
C31 C 0.9216(2) 0.8369(2) 0.4685(3) 0.0393(6) Uani 1 1 d .
H31A H 0.9280 0.9226 0.5124 0.047 Uiso 1 1 calc R
H31B H 0.8321 0.7934 0.3962 0.047 Uiso 1 1 calc R
C32 C 1.0186(3) 0.8197(2) 0.4165(3) 0.0439(6) Uani 1 1 d .
H32A H 0.9962 0.8452 0.3524 0.053 Uiso 1 1 calc R
H32B H 1.1072 0.8702 0.4873 0.053 Uiso 1 1 calc R
C33 C 1.0172(2) 0.6908(2) 0.3552(3) 0.0441(7) Uani 1 1 d .
H33A H 0.9312 0.6414 0.2791 0.053 Uiso 1 1 calc R
H33B H 1.0841 0.6826 0.3265 0.053 Uiso 1 1 calc R
C34 C 1.0439(2) 0.6467(2) 0.4486(3) 0.0449(7) Uani 1 1 d .
H34A H 1.1331 0.6913 0.5210 0.054 Uiso 1 1 calc R
H34B H 1.0388 0.5613 0.4051 0.054 Uiso 1 1 calc R
C35 C 0.9456(2) 0.6628(2) 0.4999(3) 0.0411(6) Uani 1 1 d .
H35A H 0.8573 0.6121 0.4286 0.049 Uiso 1 1 calc R
H35B H 0.9678 0.6370 0.5638 0.049 Uiso 1 1 calc R
N1 N 0.36607(16) 0.84216(15) 0.48055(16) 0.0203(4) Uani 1 1 d .
N2 N 0.28433(16) 0.74486(15) 0.23538(16) 0.0208(4) Uani 1 1 d .
N3 N 0.37753(16) 0.64581(15) 0.49835(16) 0.0216(4) Uani 1 1 d .
N4 N 0.30364(16) 0.49255(14) 0.25874(16) 0.0211(4) Uani 1 1 d .
N5 N 0.65690(16) 0.85018(15) 0.68922(17) 0.0228(4) Uani 1 1 d .
H5A H 0.6197 0.8006 0.6060 0.027 Uiso 1 1 calc R
N6 N 0.84536(17) 0.80540(17) 0.60213(19) 0.0313(4) Uani 1 1 d .
Pd1 Pd 0.335291(15) 0.676791(14) 0.358188(15) 0.01823(5) Uani 1 1 d .

loop_
_atom_site_aniso_label
_atom_site_aniso_U_11
_atom_site_aniso_U_22
_atom_site_aniso_U_33
_atom_site_aniso_U_23
_atom_site_aniso_U_13
_atom_site_aniso_U_12
C1 0.0362(13) 0.0418(14) 0.0248(12) 0.0164(11) 0.0204(10) 0.0152(11)
C2 0.0225(10) 0.0270(11) 0.0170(10) 0.0101(9) 0.0109(8) 0.0079(9)
C3 0.0180(10) 0.0257(11) 0.0189(10) 0.0095(9) 0.0100(8) 0.0081(8)
C4 0.0237(11) 0.0230(11) 0.0191(10) 0.0045(9) 0.0095(9) 0.0079(9)
C5 0.0242(11) 0.0212(11) 0.0259(11) 0.0107(9) 0.0117(9) 0.0093(9)
C6 0.0218(10) 0.0191(10) 0.0200(10) 0.0097(9) 0.0100(8) 0.0079(8)
C7 0.0254(11) 0.0216(11) 0.0219(10) 0.0135(9) 0.0118(9) 0.0097(9)
C8 0.0281(11) 0.0197(10) 0.0181(10) 0.0087(9) 0.0118(9) 0.0080(9)
C9 0.0271(12) 0.0355(13) 0.0249(12) 0.0101(10) 0.0098(10) 0.0101(10)
C10 0.0362(14) 0.0451(16) 0.0235(12) 0.0077(11) 0.0042(11) 0.0125(12)
C11 0.0593(18) 0.0523(17) 0.0199(12) 0.0171(12) 0.0139(12) 0.0157(14)
C12 0.0471(15) 0.0550(17) 0.0277(13) 0.0205(13) 0.0230(12) 0.0144(13)
C13 0.0296(12) 0.0363(13) 0.0244(11) 0.0158(10) 0.0148(10) 0.0095(10)
C14 0.0189(10) 0.0299(12) 0.0217(10) 0.0148(9) 0.0114(8) 0.0086(9)
C15 0.0273(11) 0.0379(13) 0.0272(12) 0.0218(11) 0.0162(10) 0.0112(10)
C16 0.0286(11) 0.0325(13) 0.0347(13) 0.0235(11) 0.0171(10) 0.0086(10)
C17 0.0229(10) 0.0230(11) 0.0282(11) 0.0158(9) 0.0131(9) 0.0077(9)
C18 0.0231(10) 0.0207(11) 0.0292(12) 0.0136(9) 0.0124(9) 0.0070(9)
C19 0.0260(11) 0.0205(11) 0.0222(11) 0.0094(9) 0.0106(9) 0.0089(9)
C20 0.0286(11) 0.0249(12) 0.0288(12) 0.0130(10) 0.0147(10) 0.0100(9)
C21 0.0434(14) 0.0411(15) 0.0320(13) 0.0169(12) 0.0237(12) 0.0199(12)
C22 0.0510(16) 0.0368(14) 0.0333(14) 0.0089(12) 0.0237(12) 0.0214(12)
C23 0.0470(15) 0.0265(13) 0.0345(14) 0.0062(11) 0.0179(12) 0.0103(11)
C24 0.0355(13) 0.0197(11) 0.0310(13) 0.0086(10) 0.0142(10) 0.0067(10)
C25 0.0252(10) 0.0237(11) 0.0185(10) 0.0117(9) 0.0109(8) 0.0091(9)
C26 0.0320(12) 0.0249(11) 0.0191(11) 0.0102(9) 0.0093(9) 0.0093(9)
C27 0.0254(11) 0.0269(12) 0.0249(11) 0.0136(10) 0.0034(9) 0.0048(9)
C28 0.0216(10) 0.0247(11) 0.0279(12) 0.0158(10) 0.0081(9) 0.0071(9)
C29 0.0198(10) 0.0295(12) 0.0334(13) 0.0184(11) 0.0091(9) 0.0070(9)
C30 0.0192(11) 0.0370(14) 0.0368(13) 0.0157(11) 0.0133(10) 0.0058(10)
C31 0.0407(14) 0.0363(14) 0.0520(16) 0.0236(13) 0.0295(13) 0.0173(12)
C32 0.0422(15) 0.0454(16) 0.0497(17) 0.0221(14) 0.0296(13) 0.0096(12)
C33 0.0291(13) 0.0482(16) 0.0416(15) 0.0105(13) 0.0198(12) 0.0073(11)
C34 0.0306(13) 0.0404(15) 0.0545(17) 0.0155(13) 0.0209(13) 0.0159(12)
C35 0.0332(13) 0.0428(15) 0.0541(17) 0.0280(14) 0.0221(12) 0.0160(12)
N1 0.0248(9) 0.0198(9) 0.0178(8) 0.0088(7) 0.0119(7) 0.0092(7)
N2 0.0265(9) 0.0201(9) 0.0186(9) 0.0104(7) 0.0120(7) 0.0084(7)
N3 0.0252(9) 0.0218(9) 0.0198(9) 0.0115(8) 0.0115(7) 0.0067(7)
N4 0.0239(9) 0.0177(9) 0.0217(9) 0.0095(7) 0.0110(7) 0.0075(7)
N5 0.0213(9) 0.0260(10) 0.0188(8) 0.0099(7) 0.0092(7) 0.0064(7)
N6 0.0221(9) 0.0347(11) 0.0361(11) 0.0169(9) 0.0144(9) 0.0080(8)
Pd1 0.02218(8) 0.01766(8) 0.01720(8) 0.00908(6) 0.01098(6) 0.00713(6)

loop_
_atom_type_symbol
_atom_type_description
_atom_type_scat_dispersion_real
_atom_type_scat_dispersion_imag
_atom_type_scat_source
C C 0.0033 0.0016 'International Tables Vol C Tables 4.2.6.8 and 6.1.1.4'
H H 0.0000 0.0000 'International Tables Vol C Tables 4.2.6.8 and 6.1.1.4'
N N 0.0061 0.0033 'International Tables Vol C Tables 4.2.6.8 and 6.1.1.4'
Pd Pd -0.9988 1.0072 'International Tables Vol C Tables 4.2.6.8 and 6.1.1.4'

loop_
_geom_angle_atom_site_label_1
_geom_angle_atom_site_label_2
_geom_angle_atom_site_label_3
_geom_angle
C2 C1 H1A 109.5
C2 C1 H1B 109.5
H1A C1 H1B 109.5
C2 C1 H1C 109.5
H1A C1 H1C 109.5
H1B C1 H1C 109.5
C14 C2 C25 107.00(16)
C14 C2 C3 113.97(17)
C25 C2 C3 107.13(16)
C14 C2 C1 109.87(17)
C25 C2 C1 109.27(17)
C3 C2 C1 109.45(17)
N1 C3 C4 107.85(18)
N1 C3 C2 122.66(18)
C4 C3 C2 129.27(18)
C5 C4 C3 107.80(18)
C5 C4 H4 126.1
C3 C4 H4 126.1
C6 C5 C4 106.50(19)
C6 C5 H5 126.8
C4 C5 H5 126.8
N1 C6 C5 108.48(18)
N1 C6 C7 113.64(17)
C5 C6 C7 137.75(19)
N2 C7 C6 119.05(18)
N2 C7 H7 120.5
C6 C7 H7 120.5
N2 C8 C13 110.53(17)
N2 C8 C9 113.05(17)
C13 C8 C9 110.93(18)
N2 C8 H8 107.4
C13 C8 H8 107.4
C9 C8 H8 107.4
C8 C9 C10 110.64(18)
C8 C9 H9A 109.5
C10 C9 H9A 109.5
C8 C9 H9B 109.5
C10 C9 H9B 109.5
H9A C9 H9B 108.1
C11 C10 C9 111.2(2)
C11 C10 H10A 109.4
C9 C10 H10A 109.4
C11 C10 H10B 109.4
C9 C10 H10B 109.4
H10A C10 H10B 108.0
C10 C11 C12 111.4(2)
C10 C11 H11A 109.3
C12 C11 H11A 109.3
C10 C11 H11B 109.3
C12 C11 H11B 109.3
H11A C11 H11B 108.0
C11 C12 C13 111.4(2)
C11 C12 H12A 109.3
C13 C12 H12A 109.3
C11 C12 H12B 109.3
C13 C12 H12B 109.3
H12A C12 H12B 108.0
C8 C13 C12 111.37(19)
C8 C13 H13A 109.4
C12 C13 H13A 109.4
C8 C13 H13B 109.4
C12 C13 H13B 109.4
H13A C13 H13B 108.0
N3 C14 C15 107.25(19)
N3 C14 C2 122.89(17)
C15 C14 C2 129.48(19)
C16 C15 C14 108.22(19)
C16 C15 H15 125.9
C14 C15 H15 125.9
C17 C16 C15 106.26(19)
C17 C16 H16 126.9
C15 C16 H16 126.9
N3 C17 C16 108.46(19)
N3 C17 C18 114.11(18)
C16 C17 C18 137.3(2)
N4 C18 C17 118.79(19)
N4 C18 H18 120.6
C17 C18 H18 120.6
N4 C19 C24 115.39(17)
N4 C19 C20 109.50(17)
C24 C19 C20 110.06(17)
N4 C19 H19 107.2
C24 C19 H19 107.2
C20 C19 H19 107.2
C21 C20 C19 110.77(18)
C21 C20 H20A 109.5
C19 C20 H20A 109.5
C21 C20 H20B 109.5
C19 C20 H20B 109.5
H20A C20 H20B 108.1
C22 C21 C20 111.9(2)
C22 C21 H21A 109.2
C20 C21 H21A 109.2
C22 C21 H21B 109.2
C20 C21 H21B 109.2
H21A C21 H21B 107.9
C21 C22 C23 110.9(2)
C21 C22 H22A 109.5
C23 C22 H22A 109.5
C21 C22 H22B 109.5
C23 C22 H22B 109.5
H22A C22 H22B 108.0
C22 C23 C24 111.5(2)
C22 C23 H23A 109.3
C24 C23 H23A 109.3
C22 C23 H23B 109.3
C24 C23 H23B 109.3
H23A C23 H23B 108.0
C23 C24 C19 110.53(19)
C23 C24 H24A 109.5
C19 C24 H24A 109.5
C23 C24 H24B 109.5
C19 C24 H24B 109.5
H24A C24 H24B 108.1
N5 C25 C26 107.40(18)
N5 C25 C2 120.77(18)
C26 C25 C2 131.83(19)
C25 C26 C27 107.09(19)
C25 C26 H26 126.5
C27 C26 H26 126.5
C28 C27 C26 108.22(19)
C28 C27 H27 125.9
C26 C27 H27 125.9
C27 C28 N5 106.85(19)
C27 C28 C29 131.5(2)
N5 C28 C29 121.6(2)
N6 C29 C28 122.7(2)
N6 C29 H29 118.6
C28 C29 H29 118.6
N6 C30 C31 108.84(18)
N6 C30 C35 110.41(19)
C31 C30 C35 110.7(2)
N6 C30 H30 108.9
C31 C30 H30 109.0
C35 C30 H30 109.0
C30 C31 C32 111.8(2)
C30 C31 H31A 109.3
C32 C31 H31A 109.3
C30 C31 H31B 109.3
C32 C31 H31B 109.3
H31A C31 H31B 107.9
C33 C32 C31 110.9(2)
C33 C32 H32A 109.5
C31 C32 H32A 109.5
C33 C32 H32B 109.5
C31 C32 H32B 109.5
H32A C32 H32B 108.1
C34 C33 C32 111.0(2)
C34 C33 H33A 109.4
C32 C33 H33A 109.4
C34 C33 H33B 109.4
C32 C33 H33B 109.4
H33A C33 H33B 108.0
C33 C34 C35 111.1(2)
C33 C34 H34A 109.4
C35 C34 H34A 109.4
C33 C34 H34B 109.4
C35 C34 H34B 109.4
H34A C34 H34B 108.0
C30 C35 C34 110.8(2)
C30 C35 H35A 109.5
C34 C35 H35A 109.5
C30 C35 H35B 109.5
C34 C35 H35B 109.5
H35A C35 H35B 108.1
C3 N1 C6 109.37(17)
C3 N1 Pd1 134.12(14)
C6 N1 Pd1 115.85(13)
C7 N2 C8 118.62(17)
C7 N2 Pd1 110.91(13)
C8 N2 Pd1 130.45(13)
C14 N3 C17 109.77(17)
C14 N3 Pd1 133.06(14)
C17 N3 Pd1 115.18(14)
C18 N4 C19 121.15(17)
C18 N4 Pd1 110.72(14)
C19 N4 Pd1 128.12(13)
C25 N5 C28 110.44(18)
C25 N5 H5A 124.8
C28 N5 H5A 124.8
C29 N6 C30 117.98(19)
N1 Pd1 N3 87.23(7)
N1 Pd1 N2 80.43(7)
N3 Pd1 N2 167.03(7)
N1 Pd1 N4 167.34(7)
N3 Pd1 N4 80.37(7)
N2 Pd1 N4 111.73(7)

loop_
_geom_bond_atom_site_label_1
_geom_bond_atom_site_label_2
_geom_bond_distance
C1 C2 1.540(3)
C1 H1A 0.9800
C1 H1B 0.9800
C1 H1C 0.9800
C2 C14 1.523(3)
C2 C25 1.521(3)
C2 C3 1.530(3)
C3 N1 1.348(2)
C3 C4 1.401(3)
C4 C5 1.393(3)
C4 H4 0.9500
C5 C6 1.392(3)
C5 H5 0.9500
C6 N1 1.369(2)
C6 C7 1.419(3)
C7 N2 1.301(3)
C7 H7 0.9500
C8 N2 1.476(2)
C8 C13 1.522(3)
C8 C9 1.522(3)
C8 H8 1.0000
C9 C10 1.536(3)
C9 H9A 0.9900
C9 H9B 0.9900
C10 C11 1.515(4)
C10 H10A 0.9900
C10 H10B 0.9900
C11 C12 1.509(4)
C11 H11A 0.9900
C11 H11B 0.9900
C12 C13 1.527(3)
C12 H12A 0.9900
C12 H12B 0.9900
C13 H13A 0.9900
C13 H13B 0.9900
C14 N3 1.348(3)
C14 C15 1.399(3)
C15 C16 1.396(3)
C15 H15 0.9500
C16 C17 1.388(3)
C16 H16 0.9500
C17 N3 1.368(3)
C17 C18 1.420(3)
C18 N4 1.299(3)
C18 H18 0.9500
C19 N4 1.471(3)
C19 C24 1.528(3)
C19 C20 1.531(3)
C19 H19 1.0000
C20 C21 1.529(3)
C20 H20A 0.9900
C20 H20B 0.9900
C21 C22 1.520(3)
C21 H21A 0.9900
C21 H21B 0.9900
C22 C23 1.519(4)
C22 H22A 0.9900
C22 H22B 0.9900
C23 C24 1.528(3)
C23 H23A 0.9900
C23 H23B 0.9900
C24 H24A 0.9900
C24 H24B 0.9900
C25 N5 1.364(3)
C25 C26 1.381(3)
C26 C27 1.415(3)
C26 H26 0.9500
C27 C28 1.371(3)
C27 H27 0.9500
C28 N5 1.375(3)
C28 C29 1.445(3)
C29 N6 1.263(3)
C29 H29 0.9500
C30 N6 1.468(3)
C30 C31 1.518(3)
C30 C35 1.520(3)
C30 H30 1.0000
C31 C32 1.525(3)
C31 H31A 0.9900
C31 H31B 0.9900
C32 C33 1.511(4)
C32 H32A 0.9900
C32 H32B 0.9900
C33 C34 1.513(4)
C33 H33A 0.9900
C33 H33B 0.9900
C34 C35 1.533(3)
C34 H34A 0.9900
C34 H34B 0.9900
C35 H35A 0.9900
C35 H35B 0.9900
N1 Pd1 1.9439(16)
N2 Pd1 2.0841(16)
N3 Pd1 1.9462(16)
N4 Pd1 2.0918(16)
N5 H5A 0.8800

loop_
_geom_torsion_atom_site_label_1
_geom_torsion_atom_site_label_2
_geom_torsion_atom_site_label_3
_geom_torsion_atom_site_label_4
_geom_torsion
C14 C2 C3 N1 -25.0(3)
C25 C2 C3 N1 93.1(2)
C1 C2 C3 N1 -148.51(19)
C14 C2 C3 C4 161.03(19)
C25 C2 C3 C4 -80.8(2)
C1 C2 C3 C4 37.6(3)
N1 C3 C4 C5 0.4(2)
C2 C3 C4 C5 175.07(19)
C3 C4 C5 C6 0.1(2)
C4 C5 C6 N1 -0.5(2)
C4 C5 C6 C7 174.8(2)
N1 C6 C7 N2 1.9(3)
C5 C6 C7 N2 -173.3(2)
N2 C8 C9 C10 -179.40(19)
C13 C8 C9 C10 55.8(3)
C8 C9 C10 C11 -56.0(3)
C9 C10 C11 C12 55.8(3)
C10 C11 C12 C13 -55.3(3)
N2 C8 C13 C12 178.25(18)
C9 C8 C13 C12 -55.5(2)
C11 C12 C13 C8 55.2(3)
C25 C2 C14 N3 -89.5(2)
C3 C2 C14 N3 28.7(3)
C1 C2 C14 N3 151.99(19)
C25 C2 C14 C15 82.6(2)
C3 C2 C14 C15 -159.2(2)
C1 C2 C14 C15 -36.0(3)
N3 C14 C15 C16 -1.2(2)
C2 C14 C15 C16 -174.19(19)
C14 C15 C16 C17 0.1(2)
C15 C16 C17 N3 1.0(2)
C15 C16 C17 C18 -175.2(2)
N3 C17 C18 N4 -4.0(3)
C16 C17 C18 N4 172.1(2)
N4 C19 C20 C21 -175.32(17)
C24 C19 C20 C21 56.8(2)
C19 C20 C21 C22 -55.6(3)
C20 C21 C22 C23 54.4(3)
C21 C22 C23 C24 -55.2(3)
C22 C23 C24 C19 57.2(3)
N4 C19 C24 C23 177.85(18)
C20 C19 C24 C23 -57.6(2)
C14 C2 C25 N5 56.2(2)
C3 C2 C25 N5 -66.4(2)
C1 C2 C25 N5 175.09(18)
C14 C2 C25 C26 -124.7(2)
C3 C2 C25 C26 112.7(2)
C1 C2 C25 C26 -5.8(3)
N5 C25 C26 C27 0.4(2)
C2 C25 C26 C27 -178.8(2)
C25 C26 C27 C28 -0.3(2)
C26 C27 C28 N5 0.1(2)
C26 C27 C28 C29 178.3(2)
C27 C28 C29 N6 179.6(2)
N5 C28 C29 N6 -2.4(3)
N6 C30 C31 C32 -176.9(2)
C35 C30 C31 C32 -55.4(3)
C30 C31 C32 C33 55.7(3)
C31 C32 C33 C34 -56.1(3)
C32 C33 C34 C35 56.7(3)
N6 C30 C35 C34 175.9(2)
C31 C30 C35 C34 55.3(3)
C33 C34 C35 C30 -56.4(3)
C4 C3 N1 C6 -0.8(2)
C2 C3 N1 C6 -175.85(17)
C4 C3 N1 Pd1 -170.70(14)
C2 C3 N1 Pd1 14.2(3)
C5 C6 N1 C3 0.8(2)
C7 C6 N1 C3 -175.75(17)
C5 C6 N1 Pd1 172.80(13)
C7 C6 N1 Pd1 -3.8(2)
C6 C7 N2 C8 179.56(17)
C6 C7 N2 Pd1 0.7(2)
C13 C8 N2 C7 70.1(2)
C9 C8 N2 C7 -54.9(2)
C13 C8 N2 Pd1 -111.31(18)
C9 C8 N2 Pd1 123.67(18)
C15 C14 N3 C17 1.9(2)
C2 C14 N3 C17 175.43(17)
C15 C14 N3 Pd1 164.52(15)
C2 C14 N3 Pd1 -21.9(3)
C16 C17 N3 C14 -1.8(2)
C18 C17 N3 C14 175.37(17)
C16 C17 N3 Pd1 -167.91(14)
C18 C17 N3 Pd1 9.3(2)
C17 C18 N4 C19 178.50(17)
C17 C18 N4 Pd1 -2.8(2)
C24 C19 N4 C18 8.2(3)
C20 C19 N4 C18 -116.6(2)
C24 C19 N4 Pd1 -170.30(14)
C20 C19 N4 Pd1 64.9(2)
C26 C25 N5 C28 -0.3(2)
C2 C25 N5 C28 179.01(18)
C27 C28 N5 C25 0.1(2)
C29 C28 N5 C25 -178.29(19)
C28 C29 N6 C30 177.0(2)
C31 C30 N6 C29 -116.4(2)
C35 C30 N6 C29 121.9(2)
C3 N1 Pd1 N3 -3.33(19)
C6 N1 Pd1 N3 -172.75(14)
C3 N1 Pd1 N2 172.66(19)
C6 N1 Pd1 N2 3.24(14)
C3 N1 Pd1 N4 8.4(4)
C6 N1 Pd1 N4 -161.0(3)
C14 N3 Pd1 N1 7.14(19)
C17 N3 Pd1 N1 169.09(15)
C14 N3 Pd1 N2 -10.7(4)
C17 N3 Pd1 N2 151.2(3)
C14 N3 Pd1 N4 -170.27(19)
C17 N3 Pd1 N4 -8.32(14)
C7 N2 Pd1 N1 -2.12(14)
C8 N2 Pd1 N1 179.22(17)
C7 N2 Pd1 N3 16.0(4)
C8 N2 Pd1 N3 -162.7(3)
C7 N2 Pd1 N4 174.21(13)
C8 N2 Pd1 N4 -4.46(18)
C18 N4 Pd1 N1 -5.9(4)
C19 N4 Pd1 N1 172.7(3)
C18 N4 Pd1 N3 5.98(14)
C19 N4 Pd1 N3 -175.41(17)
C18 N4 Pd1 N2 -169.17(13)
C19 N4 Pd1 N2 9.44(18)
